data_7720943
loop_
_publ_author_name
'Glok, Eduard'
'Schanbacher, Moritz'
'Luz, Christian'
'Radius, Udo'

_publ_section_title
;
 <i>N</i>-heterocyclic silylene complexes of group VI transition metal
 carbonyls.
;
_journal_issue 21
_journal_name_full 'Dalton transactions (Cambridge, England : 2003)'
_journal_page_first 8323
_journal_page_last 8331
_journal_paper_doi 10.1039/d6dt00663a
_journal_volume 55
_journal_year 2026
_chemical_formula_moiety 'C50 H58 Cr N6 O3 Si2'
_chemical_formula_sum 'C50 H58 Cr N6 O3 Si2'
_chemical_formula_weight 899.20
_space_group_crystal_system monoclinic
_space_group_IT_number 14
_space_group_name_Hall '-P 2yn'
_space_group_name_H-M_alt 'P 1 21/n 1'
_atom_sites_solution_hydrogens geom
_atom_sites_solution_primary dual
_atom_sites_solution_secondary difmap
_audit_creation_method SHELXL-2018/3
_audit_update_record
;
2026-03-18 deposited with the CCDC.	2026-04-28 downloaded from the CCDC.
;
_cell_angle_alpha 90
_cell_angle_beta 91.746(2)
_cell_angle_gamma 90
_cell_formula_units_Z 4
_cell_length_a 10.8368(2)
_cell_length_b 21.0245(3)
_cell_length_c 20.9722(5)
_cell_measurement_reflns_used 11490
_cell_measurement_temperature 100(2)
_cell_measurement_theta_max 71.3230
_cell_measurement_theta_min 2.9480
_cell_volume 4776.05(16)
_computing_cell_refinement 'CrysAlisPro 1.171.40.53 (Rigaku OD, 2019)'
_computing_data_collection 'CrysAlisPro 1.171.40.53 (Rigaku OD, 2019)'
_computing_data_reduction 'CrysAlisPro 1.171.40.53 (Rigaku OD, 2019)'
_computing_molecular_graphics 'ShelXLe (Huebschle et all, 2011)'
_computing_publication_material 'SHELXL-2014/6 (Sheldrick, 2014)'
_computing_structure_refinement 'SHELXL-2018/3 (Sheldrick, 2018)'
_computing_structure_solution 'SHELXT 2014/5 (Sheldrick, 2014)'
_diffrn_ambient_temperature 100(2)
_diffrn_measured_fraction_theta_full 0.986
_diffrn_measured_fraction_theta_max 0.956
_diffrn_measurement_device_type 'XtaLAB Synergy, Dualflex, HyPix'
_diffrn_measurement_method '\w scans'
_diffrn_radiation_type CuK\a
_diffrn_radiation_wavelength 1.54184
_diffrn_reflns_av_R_equivalents 0.0672
_diffrn_reflns_av_unetI/netI 0.0598
_diffrn_reflns_Laue_measured_fraction_full 0.986
_diffrn_reflns_Laue_measured_fraction_max 0.956
_diffrn_reflns_limit_h_max 13
_diffrn_reflns_limit_h_min -12
_diffrn_reflns_limit_k_max 26
_diffrn_reflns_limit_k_min -22
_diffrn_reflns_limit_l_max 25
_diffrn_reflns_limit_l_min -26
_diffrn_reflns_number 45990
_diffrn_reflns_point_group_measured_fraction_full 0.986
_diffrn_reflns_point_group_measured_fraction_max 0.956
_diffrn_reflns_theta_full 72.000
_diffrn_reflns_theta_max 75.160
_diffrn_reflns_theta_min 2.977
_diffrn_source 'micro-focus sealed X-ray tube'
_exptl_absorpt_coefficient_mu 2.824
_exptl_absorpt_correction_T_max 1.000
_exptl_absorpt_correction_T_min 0.546
_exptl_absorpt_correction_type gaussian
_exptl_absorpt_process_details
;
CrysAlisPro 1.171.41.73a (Rigaku Oxford Diffraction, 2020)
Numerical absorption correction based on gaussian integration over
a multifaceted crystal model
Empirical absorption correction using spherical harmonics,
implemented in SCALE3 ABSPACK scaling algorithm.
;
_exptl_crystal_colour orange
_exptl_crystal_density_diffrn 1.251
_exptl_crystal_description block
_exptl_crystal_F_000 1904
_exptl_crystal_size_max 0.250
_exptl_crystal_size_mid 0.120
_exptl_crystal_size_min 0.060
_refine_diff_density_max 0.575
_refine_diff_density_min -0.570
_refine_diff_density_rms 0.061
_refine_ls_extinction_method none
_refine_ls_goodness_of_fit_ref 1.025
_refine_ls_hydrogen_treatment constr
_refine_ls_matrix_type full
_refine_ls_number_parameters 573
_refine_ls_number_reflns 9437
_refine_ls_number_restraints 0
_refine_ls_restrained_S_all 1.025
_refine_ls_R_factor_all 0.0839
_refine_ls_R_factor_gt 0.0512
_refine_ls_shift/su_max 0.001
_refine_ls_shift/su_mean 0.000
_refine_ls_structure_factor_coef Fsqd
_refine_ls_weighting_details 'w=1/[\s^2^(Fo^2^)+(0.0653P)^2^+1.5384P] where P=(Fo^2^+2Fc^2^)/3'
_refine_ls_weighting_scheme calc
_refine_ls_wR_factor_gt 0.1187
_refine_ls_wR_factor_ref 0.1332
_reflns_Friedel_coverage 0.000
_reflns_number_gt 6580
_reflns_number_total 9437
_reflns_threshold_expression 'I > 2\s(I)'
_cod_data_source_file d6dt00663a2.cif
_cod_data_source_block compound_7
_cod_depositor_comments 'Adding full bibliography for 7720939--7720944.cif.'
_cod_original_sg_symbol_H-M 'P 21/n'
_cod_database_code 7720943
_shelx_shelxl_version_number 2018/3
_shelx_space_group_comment
;
The symmetry employed for this shelxl refinement is uniquely defined
by the following loop, which should always be used as a source of
symmetry information in preference to the above space-group names.
They are only intended as comments.
;
_shelx_estimated_absorpt_t_min 0.539
_shelx_estimated_absorpt_t_max 0.849

loop_
_space_group_symop_operation_xyz
'x, y, z'
'-x+1/2, y+1/2, -z+1/2'
'-x, -y, -z'
'x-1/2, -y-1/2, z-1/2'

loop_
_atom_site_label
_atom_site_type_symbol
_atom_site_fract_x
_atom_site_fract_y
_atom_site_fract_z
_atom_site_U_iso_or_equiv
_atom_site_adp_type
_atom_site_occupancy
_atom_site_site_symmetry_order
_atom_site_calc_flag
_atom_site_refinement_flags_posn
_atom_site_refinement_flags_adp
_atom_site_refinement_flags_occupancy
_atom_site_disorder_assembly
_atom_site_disorder_group
Cr01 Cr 0.59381(4) 0.73707(2) 0.68561(2) 0.02540(13) Uani 1 1 d . . . . .
Si02 Si 0.55330(7) 0.63097(3) 0.67706(4) 0.02508(17) Uani 1 1 d . . . . .
Si03 Si 0.64266(7) 0.84233(3) 0.69321(4) 0.02759(18) Uani 1 1 d . . . . .
O004 O 0.32248(19) 0.77302(10) 0.67822(10) 0.0387(5) Uani 1 1 d . . . . .
N005 N 0.4471(2) 0.57928(10) 0.70937(11) 0.0269(5) Uani 1 1 d . . . . .
O006 O 0.86639(19) 0.71181(10) 0.66755(11) 0.0434(6) Uani 1 1 d . . . . .
N007 N 0.5977(2) 0.72607(10) 0.78961(11) 0.0277(5) Uani 1 1 d . . . . .
O008 O 0.5758(2) 0.74608(10) 0.54269(11) 0.0496(6) Uani 1 1 d . . . . .
N009 N 0.6141(2) 0.56743(10) 0.63501(10) 0.0254(5) Uani 1 1 d . . . . .
N00A N 0.7627(2) 0.88536(10) 0.72899(11) 0.0304(5) Uani 1 1 d . . . . .
N00B N 0.5852(2) 0.91264(10) 0.66084(12) 0.0319(5) Uani 1 1 d . . . . .
N0 N 0.6144(3) 0.73013(12) 0.99093(12) 0.0403(6) Uani 1 1 d . . . . .
C00D C 0.6935(3) 0.56980(12) 0.58133(13) 0.0273(6) Uani 1 1 d . . . . .
C00E C 0.8663(3) 0.86104(12) 0.76575(15) 0.0316(7) Uani 1 1 d . . . . .
C00F C 0.3466(3) 0.59119(12) 0.81193(13) 0.0274(6) Uani 1 1 d . . . . .
C00G C 0.3412(2) 0.59613(12) 0.74543(13) 0.0257(6) Uani 1 1 d . . . . .
C00H C 0.6081(3) 0.72597(12) 0.92579(14) 0.0313(6) Uani 1 1 d . . . . .
C00I C 0.8567(3) 0.85057(12) 0.83090(14) 0.0299(6) Uani 1 1 d . . . . .
C00J C 0.8205(3) 0.56409(12) 0.59062(14) 0.0302(6) Uani 1 1 d . . . . .
C00K C 0.4976(3) 0.73755(13) 0.82490(14) 0.0306(6) Uani 1 1 d . . . . .
H00K H 0.421465 0.746085 0.802885 0.037 Uiso 1 1 calc R U . . .
C00L C 0.4987(3) 0.73769(13) 0.89067(14) 0.0343(7) Uani 1 1 d . . . . .
H00L H 0.424541 0.745814 0.912297 0.041 Uiso 1 1 calc R U . . .
C00M C 0.4792(3) 0.92168(12) 0.61934(14) 0.0298(6) Uani 1 1 d . . . . .
C00N C 0.6378(3) 0.57709(12) 0.52085(14) 0.0306(6) Uani 1 1 d . . . . .
C00O C 0.7012(3) 0.71106(12) 0.82395(14) 0.0303(6) Uani 1 1 d . . . . .
H00O H 0.772757 0.700529 0.801124 0.036 Uiso 1 1 calc R U . . .
C00P C 0.4946(3) 0.91955(12) 0.55296(14) 0.0318(7) Uani 1 1 d . . . . .
C00Q C 0.3647(3) 0.93396(13) 0.64473(16) 0.0368(7) Uani 1 1 d . . . . .
C00R C 0.4262(3) 0.75839(13) 0.68390(14) 0.0319(7) Uani 1 1 d . . . . .
C00S C 0.4612(3) 0.51656(12) 0.68820(13) 0.0291(6) Uani 1 1 d . . . . .
H00S H 0.411354 0.482199 0.701643 0.035 Uiso 1 1 calc R U . . .
C00T C 0.2346(3) 0.61666(13) 0.71300(14) 0.0310(6) Uani 1 1 d . . . . .
C00U C 0.7106(3) 0.70989(13) 0.88938(14) 0.0330(7) Uani 1 1 d . . . . .
H00U H 0.786384 0.698215 0.910118 0.040 Uiso 1 1 calc R U . . .
C00V C 0.5518(3) 0.51024(12) 0.64732(14) 0.0298(6) Uani 1 1 d . . . . .
H00V H 0.572492 0.470840 0.628220 0.036 Uiso 1 1 calc R U . . .
C00W C 0.7407(3) 0.86791(13) 0.86456(15) 0.0325(7) Uani 1 1 d . . . . .
H00A H 0.725936 0.913744 0.860477 0.049 Uiso 1 1 calc R U . . .
H00B H 0.749926 0.856675 0.909805 0.049 Uiso 1 1 calc R U . . .
H00C H 0.670606 0.844618 0.845323 0.049 Uiso 1 1 calc R U . . .
C00X C 0.1328(3) 0.63328(13) 0.74833(15) 0.0339(7) Uani 1 1 d . . . . .
H00X H 0.060576 0.648838 0.726749 0.041 Uiso 1 1 calc R U . . .
C00Y C 0.1341(3) 0.62769(13) 0.81440(15) 0.0348(7) Uani 1 1 d . . . . .
C00Z C 0.2421(3) 0.60695(13) 0.84535(14) 0.0323(7) Uani 1 1 d . . . . .
H00Z H 0.244507 0.603466 0.890536 0.039 Uiso 1 1 calc R U . . .
C010 C 0.8786(3) 0.55413(14) 0.65584(14) 0.0350(7) Uani 1 1 d . . . . .
H01A H 0.850662 0.513502 0.673177 0.052 Uiso 1 1 calc R U . . .
H01B H 0.854400 0.588827 0.684052 0.052 Uiso 1 1 calc R U . . .
H01C H 0.968661 0.553583 0.652807 0.052 Uiso 1 1 calc R U . . .
C011 C 0.7558(3) 0.95092(13) 0.71505(15) 0.0365(7) Uani 1 1 d . . . . .
H011 H 0.814364 0.981272 0.730464 0.044 Uiso 1 1 calc R U . . .
C012 C 0.7138(3) 0.57731(13) 0.46850(15) 0.0361(7) Uani 1 1 d . . . . .
H012 H 0.677319 0.580562 0.426866 0.043 Uiso 1 1 calc R U . . .
C013 C 0.9768(3) 0.84747(14) 0.73471(16) 0.0387(8) Uani 1 1 d . . . . .
C014 C 0.8931(3) 0.56637(13) 0.53622(15) 0.0361(7) Uani 1 1 d . . . . .
H014 H 0.980294 0.563340 0.541331 0.043 Uiso 1 1 calc R U . . .
C015 C 0.8411(3) 0.57292(13) 0.47533(15) 0.0371(7) Uani 1 1 d . . . . .
C016 C 0.4628(3) 0.56977(14) 0.84646(14) 0.0345(7) Uani 1 1 d . . . . .
H01D H 0.485677 0.527385 0.831360 0.052 Uiso 1 1 calc R U . . .
H01E H 0.448983 0.568126 0.892391 0.052 Uiso 1 1 calc R U . . .
H01F H 0.529565 0.599812 0.838147 0.052 Uiso 1 1 calc R U . . .
C017 C 0.6587(3) 0.96547(13) 0.67811(15) 0.0377(7) Uani 1 1 d . . . . .
H017 H 0.640243 1.007615 0.664540 0.045 Uiso 1 1 calc R U . . .
C018 C 0.5006(3) 0.58445(13) 0.51275(14) 0.0365(7) Uani 1 1 d . . . . .
H01G H 0.477125 0.582425 0.467305 0.055 Uiso 1 1 calc R U . . .
H01H H 0.475664 0.625600 0.530122 0.055 Uiso 1 1 calc R U . . .
H01I H 0.459484 0.550151 0.535533 0.055 Uiso 1 1 calc R U . . .
C019 C 0.9586(3) 0.82591(13) 0.86445(16) 0.0370(7) Uani 1 1 d . . . . .
H019 H 0.952486 0.818345 0.908903 0.044 Uiso 1 1 calc R U . . .
C01A C 0.5842(3) 0.74300(13) 0.59893(16) 0.0364(7) Uani 1 1 d . . . . .
C01B C 0.7631(3) 0.72073(12) 0.67766(14) 0.0324(7) Uani 1 1 d . . . . .
C01C C 0.3915(3) 0.92927(13) 0.51321(16) 0.0390(7) Uani 1 1 d . . . . .
H01J H 0.400563 0.927916 0.468315 0.047 Uiso 1 1 calc R U . . .
C01D C 0.2647(3) 0.94313(13) 0.60285(18) 0.0430(8) Uani 1 1 d . . . . .
H01K H 0.185970 0.951230 0.619796 0.052 Uiso 1 1 calc R U . . .
C01E C 0.2755(3) 0.94092(14) 0.53704(17) 0.0407(8) Uani 1 1 d . . . . .
C01F C 1.0685(3) 0.81197(14) 0.83566(19) 0.0449(8) Uani 1 1 d . . . . .
C01G C 0.2278(3) 0.62056(15) 0.64124(15) 0.0402(7) Uani 1 1 d . . . . .
H01L H 0.239212 0.578045 0.623186 0.060 Uiso 1 1 calc R U . . .
H01M H 0.292861 0.648922 0.626563 0.060 Uiso 1 1 calc R U . . .
H01N H 0.146981 0.637251 0.627292 0.060 Uiso 1 1 calc R U . . .
C01H C 1.0755(3) 0.82373(15) 0.77080(19) 0.0475(9) Uani 1 1 d . . . . .
H01O H 1.150783 0.815182 0.750381 0.057 Uiso 1 1 calc R U . . .
C01I C 0.6188(3) 0.90685(15) 0.52519(16) 0.0411(8) Uani 1 1 d . . . . .
H01P H 0.630664 0.860873 0.520701 0.062 Uiso 1 1 calc R U . . .
H01Q H 0.683862 0.924287 0.553577 0.062 Uiso 1 1 calc R U . . .
H01R H 0.622663 0.927118 0.483219 0.062 Uiso 1 1 calc R U . . .
C01J C 0.7353(3) 0.72993(15) 1.02416(16) 0.0459(8) Uani 1 1 d . . . . .
H01S H 0.779972 0.691042 1.013393 0.069 Uiso 1 1 calc R U . . .
H01T H 0.724056 0.731519 1.070325 0.069 Uiso 1 1 calc R U . . .
H01U H 0.782807 0.767107 1.011006 0.069 Uiso 1 1 calc R U . . .
C01K C 0.3496(3) 0.93853(16) 0.71590(17) 0.0513(9) Uani 1 1 d . . . . .
H01V H 0.397031 0.974867 0.732679 0.077 Uiso 1 1 calc R U . . .
H01W H 0.379935 0.899360 0.736298 0.077 Uiso 1 1 calc R U . . .
H01X H 0.262144 0.944318 0.724938 0.077 Uiso 1 1 calc R U . . .
C01L C 0.9855(3) 0.85949(16) 0.66412(17) 0.0534(10) Uani 1 1 d . . . . .
H01Y H 1.067273 0.846753 0.650069 0.080 Uiso 1 1 calc R U . . .
H01Z H 0.972740 0.904849 0.655425 0.080 Uiso 1 1 calc R U . . .
H010 H 0.921997 0.834669 0.640985 0.080 Uiso 1 1 calc R U . . .
C01M C 0.5093(4) 0.75403(16) 1.02444(16) 0.0499(9) Uani 1 1 d . . . . .
H013 H 0.488812 0.796884 1.009079 0.075 Uiso 1 1 calc R U . . .
H015 H 0.529406 0.755588 1.070293 0.075 Uiso 1 1 calc R U . . .
H016 H 0.438446 0.725816 1.016660 0.075 Uiso 1 1 calc R U . . .
C01N C 0.9225(3) 0.57616(15) 0.41766(16) 0.0495(9) Uani 1 1 d . . . . .
H018 H 0.882808 0.553125 0.381970 0.074 Uiso 1 1 calc R U . . .
H020 H 1.002751 0.556742 0.428267 0.074 Uiso 1 1 calc R U . . .
H021 H 0.934493 0.620712 0.405573 0.074 Uiso 1 1 calc R U . . .
C01O C 0.0204(3) 0.64432(17) 0.85082(18) 0.0490(9) Uani 1 1 d . . . . .
H022 H -0.016210 0.683515 0.833436 0.073 Uiso 1 1 calc R U . . .
H023 H 0.043233 0.650612 0.895953 0.073 Uiso 1 1 calc R U . . .
H024 H -0.039726 0.609611 0.846713 0.073 Uiso 1 1 calc R U . . .
C01P C 0.1645(3) 0.95011(17) 0.4928(2) 0.0583(10) Uani 1 1 d . . . . .
H025 H 0.191846 0.956561 0.449172 0.087 Uiso 1 1 calc R U . . .
H026 H 0.117777 0.987419 0.506335 0.087 Uiso 1 1 calc R U . . .
H027 H 0.111654 0.912325 0.494178 0.087 Uiso 1 1 calc R U . . .
C01Q C 1.1787(3) 0.78644(17) 0.8728(2) 0.0621(11) Uani 1 1 d . . . . .
H028 H 1.199785 0.744226 0.856624 0.093 Uiso 1 1 calc R U . . .
H029 H 1.159003 0.783240 0.918026 0.093 Uiso 1 1 calc R U . . .
H02A H 1.248921 0.815216 0.868076 0.093 Uiso 1 1 calc R U . . .

loop_
_atom_site_aniso_label
_atom_site_aniso_U_11
_atom_site_aniso_U_22
_atom_site_aniso_U_33
_atom_site_aniso_U_23
_atom_site_aniso_U_13
_atom_site_aniso_U_12
Cr01 0.0267(3) 0.0184(2) 0.0314(3) -0.00267(18) 0.00624(19) -0.00163(18)
Si02 0.0267(4) 0.0192(3) 0.0296(4) -0.0019(3) 0.0049(3) -0.0014(3)
Si03 0.0298(4) 0.0201(3) 0.0332(4) -0.0024(3) 0.0068(3) -0.0021(3)
O004 0.0314(12) 0.0438(12) 0.0409(13) -0.0007(10) 0.0006(10) 0.0084(10)
N005 0.0280(13) 0.0206(11) 0.0324(13) -0.0015(9) 0.0044(10) -0.0005(9)
O006 0.0303(12) 0.0377(12) 0.0630(15) -0.0023(11) 0.0144(11) 0.0019(9)
N007 0.0267(13) 0.0227(11) 0.0337(13) -0.0012(9) 0.0025(10) -0.0013(10)
O008 0.0801(18) 0.0390(12) 0.0299(13) 0.0005(9) 0.0068(12) -0.0059(12)
N009 0.0293(13) 0.0200(10) 0.0271(12) 0.0002(9) 0.0047(10) 0.0000(9)
N00A 0.0354(14) 0.0216(11) 0.0344(14) -0.0023(10) 0.0053(11) -0.0050(10)
N00B 0.0374(15) 0.0232(11) 0.0352(14) -0.0001(10) 0.0029(11) -0.0024(10)
N0 0.0524(18) 0.0378(14) 0.0306(14) -0.0008(11) -0.0022(12) 0.0023(13)
C00D 0.0339(16) 0.0174(12) 0.0312(15) -0.0010(11) 0.0073(12) 0.0003(11)
C00E 0.0264(16) 0.0212(13) 0.0473(18) -0.0109(12) 0.0038(13) -0.0056(12)
C00F 0.0294(15) 0.0204(13) 0.0323(15) 0.0033(11) 0.0027(12) -0.0017(11)
C00G 0.0236(15) 0.0198(12) 0.0339(15) 0.0026(11) 0.0032(12) -0.0036(11)
C00H 0.0399(17) 0.0229(14) 0.0310(16) -0.0002(11) -0.0014(13) -0.0002(12)
C00I 0.0275(16) 0.0205(13) 0.0417(17) -0.0084(12) 0.0019(13) -0.0014(11)
C00J 0.0353(17) 0.0193(13) 0.0366(16) -0.0032(11) 0.0090(13) -0.0006(12)
C00K 0.0297(16) 0.0323(14) 0.0302(16) -0.0001(12) 0.0068(12) -0.0002(12)
C00L 0.0324(16) 0.0339(15) 0.0369(17) 0.0006(13) 0.0060(13) 0.0018(13)
C00M 0.0339(16) 0.0191(13) 0.0368(17) 0.0002(11) 0.0051(13) -0.0015(12)
C00N 0.0401(17) 0.0179(12) 0.0339(16) -0.0003(11) 0.0043(13) 0.0017(12)
C00O 0.0277(16) 0.0262(14) 0.0372(17) -0.0022(12) 0.0003(13) 0.0012(12)
C00P 0.0360(17) 0.0214(13) 0.0383(17) 0.0007(12) 0.0049(13) -0.0021(12)
C00Q 0.0404(19) 0.0206(13) 0.0502(19) 0.0000(13) 0.0123(15) 0.0012(13)
C00R 0.0426(19) 0.0239(14) 0.0294(16) -0.0009(11) 0.0024(13) -0.0033(13)
C00S 0.0330(16) 0.0182(12) 0.0361(16) 0.0041(11) 0.0007(13) -0.0009(11)
C00T 0.0295(16) 0.0256(14) 0.0379(17) 0.0019(12) 0.0025(13) -0.0034(12)
C00U 0.0355(17) 0.0285(14) 0.0347(17) -0.0009(12) -0.0025(13) 0.0045(13)
C00V 0.0372(17) 0.0174(12) 0.0349(16) -0.0015(11) 0.0031(13) 0.0000(11)
C00W 0.0288(16) 0.0275(14) 0.0413(17) -0.0022(12) 0.0035(13) 0.0031(12)
C00X 0.0223(15) 0.0301(15) 0.0492(19) 0.0050(13) -0.0012(13) -0.0003(12)
C00Y 0.0292(17) 0.0271(14) 0.0485(19) 0.0044(13) 0.0084(14) -0.0023(12)
C00Z 0.0326(17) 0.0285(14) 0.0361(17) 0.0004(12) 0.0077(13) -0.0004(12)
C010 0.0301(17) 0.0308(15) 0.0441(18) -0.0044(13) 0.0019(14) 0.0002(12)
C011 0.0422(19) 0.0220(14) 0.0454(19) -0.0047(13) 0.0019(15) -0.0076(13)
C012 0.050(2) 0.0273(14) 0.0317(16) 0.0029(12) 0.0074(14) 0.0037(14)
C013 0.0362(18) 0.0288(15) 0.052(2) -0.0152(14) 0.0146(15) -0.0106(13)
C014 0.0352(17) 0.0234(14) 0.050(2) 0.0004(13) 0.0138(15) 0.0033(12)
C015 0.047(2) 0.0233(14) 0.0414(18) 0.0023(13) 0.0141(15) 0.0047(13)
C016 0.0340(17) 0.0345(15) 0.0353(17) 0.0049(13) 0.0052(13) 0.0036(13)
C017 0.050(2) 0.0205(14) 0.0429(18) -0.0009(13) 0.0028(15) -0.0050(13)
C018 0.0452(19) 0.0303(15) 0.0339(17) 0.0006(12) -0.0007(14) 0.0016(14)
C019 0.0347(18) 0.0261(15) 0.050(2) -0.0104(13) -0.0033(15) 0.0003(13)
C01A 0.0414(19) 0.0222(14) 0.046(2) -0.0010(13) 0.0086(15) -0.0036(13)
C01B 0.0363(18) 0.0212(13) 0.0400(17) 0.0000(12) 0.0070(14) -0.0015(12)
C01C 0.047(2) 0.0296(15) 0.0402(18) -0.0013(13) -0.0012(15) 0.0006(14)
C01D 0.0346(18) 0.0245(15) 0.071(2) -0.0010(15) 0.0135(17) 0.0024(13)
C01E 0.0391(19) 0.0243(14) 0.058(2) -0.0025(14) -0.0031(16) 0.0008(13)
C01F 0.0323(18) 0.0321(16) 0.070(3) -0.0181(16) -0.0021(17) 0.0003(14)
C01G 0.0358(18) 0.0453(18) 0.0390(18) 0.0049(14) -0.0037(14) -0.0063(14)
C01H 0.0248(17) 0.0367(17) 0.082(3) -0.0239(17) 0.0119(17) -0.0018(14)
C01I 0.045(2) 0.0401(17) 0.0391(18) 0.0016(14) 0.0111(15) 0.0032(15)
C01J 0.060(2) 0.0397(18) 0.0369(18) -0.0028(14) -0.0129(16) 0.0022(16)
C01K 0.060(2) 0.0424(18) 0.053(2) -0.0011(16) 0.0257(18) 0.0052(17)
C01L 0.054(2) 0.0446(19) 0.064(2) -0.0146(17) 0.0312(19) -0.0142(17)
C01M 0.068(3) 0.049(2) 0.0329(18) 0.0012(15) 0.0068(17) 0.0070(18)
C01N 0.064(2) 0.0393(17) 0.047(2) 0.0063(15) 0.0279(18) 0.0105(16)
C01O 0.0340(19) 0.051(2) 0.063(2) 0.0068(17) 0.0153(17) 0.0061(15)
C01P 0.046(2) 0.042(2) 0.086(3) -0.0026(19) -0.016(2) 0.0006(17)
C01Q 0.033(2) 0.047(2) 0.105(3) -0.028(2) -0.017(2) 0.0093(16)

loop_
_atom_type_symbol
_atom_type_description
_atom_type_scat_dispersion_real
_atom_type_scat_dispersion_imag
_atom_type_scat_source
C C 0.0181 0.0091 'International Tables Vol C Tables 4.2.6.8 and 6.1.1.4'
H H 0.0000 0.0000 'International Tables Vol C Tables 4.2.6.8 and 6.1.1.4'
N N 0.0311 0.0180 'International Tables Vol C Tables 4.2.6.8 and 6.1.1.4'
O O 0.0492 0.0322 'International Tables Vol C Tables 4.2.6.8 and 6.1.1.4'
Si Si 0.2541 0.3302 'International Tables Vol C Tables 4.2.6.8 and 6.1.1.4'
Cr Cr -0.1635 2.4439 'International Tables Vol C Tables 4.2.6.8 and 6.1.1.4'

loop_
_geom_angle_atom_site_label_1
_geom_angle_atom_site_label_2
_geom_angle_atom_site_label_3
_geom_angle
_geom_angle_site_symmetry_1
_geom_angle_site_symmetry_3
_geom_angle_publ_flag
C01A Cr01 C00R 86.49(13) . . ?
C01A Cr01 C01B 87.14(14) . . ?
C00R Cr01 C01B 173.00(13) . . ?
C01A Cr01 N007 176.98(11) . . ?
C00R Cr01 N007 91.93(11) . . ?
C01B Cr01 N007 94.57(11) . . ?
C01A Cr01 Si02 89.06(9) . . ?
C00R Cr01 Si02 92.78(9) . . ?
C01B Cr01 Si02 90.02(8) . . ?
N007 Cr01 Si02 88.44(6) . . ?
C01A Cr01 Si03 90.54(9) . . ?
C00R Cr01 Si03 89.54(9) . . ?
C01B Cr01 Si03 87.62(8) . . ?
N007 Cr01 Si03 92.02(6) . . ?
Si02 Cr01 Si03 177.62(4) . . ?
N005 Si02 N009 89.02(10) . . ?
N005 Si02 Cr01 135.28(8) . . ?
N009 Si02 Cr01 135.70(8) . . ?
N00B Si03 N00A 88.88(12) . . ?
N00B Si03 Cr01 136.06(9) . . ?
N00A Si03 Cr01 134.86(9) . . ?
C00S N005 C00G 119.7(2) . . ?
C00S N005 Si02 112.70(18) . . ?
C00G N005 Si02 126.90(17) . . ?
C00O N007 C00K 114.6(2) . . ?
C00O N007 Cr01 123.05(18) . . ?
C00K N007 Cr01 122.24(19) . . ?
C00V N009 C00D 118.4(2) . . ?
C00V N009 Si02 111.83(18) . . ?
C00D N009 Si02 127.90(17) . . ?
C011 N00A C00E 119.7(2) . . ?
C011 N00A Si03 112.7(2) . . ?
C00E N00A Si03 127.56(18) . . ?
C017 N00B C00M 119.2(2) . . ?
C017 N00B Si03 112.2(2) . . ?
C00M N00B Si03 128.50(18) . . ?
C00H N0 C01M 119.4(3) . . ?
C00H N0 C01J 119.4(3) . . ?
C01M N0 C01J 118.4(3) . . ?
C00J C00D C00N 122.4(3) . . ?
C00J C00D N009 120.0(3) . . ?
C00N C00D N009 117.6(3) . . ?
C00I C00E C013 120.8(3) . . ?
C00I C00E N00A 120.2(2) . . ?
C013 C00E N00A 119.0(3) . . ?
C00Z C00F C00G 118.4(3) . . ?
C00Z C00F C016 120.8(3) . . ?
C00G C00F C016 120.8(2) . . ?
C00T C00G C00F 121.3(3) . . ?
C00T C00G N005 118.9(2) . . ?
C00F C00G N005 119.8(2) . . ?
N0 C00H C00L 122.0(3) . . ?
N0 C00H C00U 122.7(3) . . ?
C00L C00H C00U 115.3(3) . . ?
C00E C00I C019 118.3(3) . . ?
C00E C00I C00W 120.7(3) . . ?
C019 C00I C00W 121.0(3) . . ?
C00D C00J C014 117.4(3) . . ?
C00D C00J C010 121.7(3) . . ?
C014 C00J C010 120.9(3) . . ?
N007 C00K C00L 124.4(3) . . ?
N007 C00K H00K 117.8 . . ?
C00L C00K H00K 117.8 . . ?
C00K C00L C00H 120.5(3) . . ?
C00K C00L H00L 119.7 . . ?
C00H C00L H00L 119.7 . . ?
C00Q C00M C00P 121.3(3) . . ?
C00Q C00M N00B 120.1(3) . . ?
C00P C00M N00B 118.6(3) . . ?
C012 C00N C00D 117.9(3) . . ?
C012 C00N C018 121.2(3) . . ?
C00D C00N C018 120.9(3) . . ?
N007 C00O C00U 124.9(3) . . ?
N007 C00O H00O 117.6 . . ?
C00U C00O H00O 117.6 . . ?
C01C C00P C00M 118.1(3) . . ?
C01C C00P C01I 120.4(3) . . ?
C00M C00P C01I 121.5(3) . . ?
C01D C00Q C00M 118.2(3) . . ?
C01D C00Q C01K 120.8(3) . . ?
C00M C00Q C01K 121.0(3) . . ?
O004 C00R Cr01 175.0(3) . . ?
C00V C00S N005 112.8(2) . . ?
C00V C00S H00S 123.6 . . ?
N005 C00S H00S 123.6 . . ?
C00G C00T C00X 118.5(3) . . ?
C00G C00T C01G 121.3(3) . . ?
C00X C00T C01G 120.2(3) . . ?
C00O C00U C00H 120.1(3) . . ?
C00O C00U H00U 119.9 . . ?
C00H C00U H00U 119.9 . . ?
C00S C00V N009 113.6(2) . . ?
C00S C00V H00V 123.2 . . ?
N009 C00V H00V 123.2 . . ?
C00I C00W H00A 109.5 . . ?
C00I C00W H00B 109.5 . . ?
H00A C00W H00B 109.5 . . ?
C00I C00W H00C 109.5 . . ?
H00A C00W H00C 109.5 . . ?
H00B C00W H00C 109.5 . . ?
C00Y C00X C00T 121.7(3) . . ?
C00Y C00X H00X 119.2 . . ?
C00T C00X H00X 119.2 . . ?
C00X C00Y C00Z 118.3(3) . . ?
C00X C00Y C01O 120.0(3) . . ?
C00Z C00Y C01O 121.6(3) . . ?
C00F C00Z C00Y 121.8(3) . . ?
C00F C00Z H00Z 119.1 . . ?
C00Y C00Z H00Z 119.1 . . ?
C00J C010 H01A 109.5 . . ?
C00J C010 H01B 109.5 . . ?
H01A C010 H01B 109.5 . . ?
C00J C010 H01C 109.5 . . ?
H01A C010 H01C 109.5 . . ?
H01B C010 H01C 109.5 . . ?
C017 C011 N00A 112.6(3) . . ?
C017 C011 H011 123.7 . . ?
N00A C011 H011 123.7 . . ?
C015 C012 C00N 121.9(3) . . ?
C015 C012 H012 119.0 . . ?
C00N C012 H012 119.0 . . ?
C01H C013 C00E 118.3(3) . . ?
C01H C013 C01L 121.8(3) . . ?
C00E C013 C01L 119.9(3) . . ?
C015 C014 C00J 121.9(3) . . ?
C015 C014 H014 119.0 . . ?
C00J C014 H014 119.0 . . ?
C012 C015 C014 118.5(3) . . ?
C012 C015 C01N 121.0(3) . . ?
C014 C015 C01N 120.5(3) . . ?
C00F C016 H01D 109.5 . . ?
C00F C016 H01E 109.5 . . ?
H01D C016 H01E 109.5 . . ?
C00F C016 H01F 109.5 . . ?
H01D C016 H01F 109.5 . . ?
H01E C016 H01F 109.5 . . ?
C011 C017 N00B 113.7(3) . . ?
C011 C017 H017 123.2 . . ?
N00B C017 H017 123.2 . . ?
C00N C018 H01G 109.5 . . ?
C00N C018 H01H 109.5 . . ?
H01G C018 H01H 109.5 . . ?
C00N C018 H01I 109.5 . . ?
H01G C018 H01I 109.5 . . ?
H01H C018 H01I 109.5 . . ?
C01F C019 C00I 122.6(3) . . ?
C01F C019 H019 118.7 . . ?
C00I C019 H019 118.7 . . ?
O008 C01A Cr01 178.6(3) . . ?
O006 C01B Cr01 174.5(3) . . ?
C01E C01C C00P 122.1(3) . . ?
C01E C01C H01J 119.0 . . ?
C00P C01C H01J 119.0 . . ?
C00Q C01D C01E 122.5(3) . . ?
C00Q C01D H01K 118.8 . . ?
C01E C01D H01K 118.8 . . ?
C01C C01E C01D 117.9(3) . . ?
C01C C01E C01P 121.0(3) . . ?
C01D C01E C01P 121.1(3) . . ?
C019 C01F C01H 117.6(3) . . ?
C019 C01F C01Q 122.0(4) . . ?
C01H C01F C01Q 120.4(3) . . ?
C00T C01G H01L 109.5 . . ?
C00T C01G H01M 109.5 . . ?
H01L C01G H01M 109.5 . . ?
C00T C01G H01N 109.5 . . ?
H01L C01G H01N 109.5 . . ?
H01M C01G H01N 109.5 . . ?
C013 C01H C01F 122.4(3) . . ?
C013 C01H H01O 118.8 . . ?
C01F C01H H01O 118.8 . . ?
C00P C01I H01P 109.5 . . ?
C00P C01I H01Q 109.5 . . ?
H01P C01I H01Q 109.5 . . ?
C00P C01I H01R 109.5 . . ?
H01P C01I H01R 109.5 . . ?
H01Q C01I H01R 109.5 . . ?
N0 C01J H01S 109.5 . . ?
N0 C01J H01T 109.5 . . ?
H01S C01J H01T 109.5 . . ?
N0 C01J H01U 109.5 . . ?
H01S C01J H01U 109.5 . . ?
H01T C01J H01U 109.5 . . ?
C00Q C01K H01V 109.5 . . ?
C00Q C01K H01W 109.5 . . ?
H01V C01K H01W 109.5 . . ?
C00Q C01K H01X 109.5 . . ?
H01V C01K H01X 109.5 . . ?
H01W C01K H01X 109.5 . . ?
C013 C01L H01Y 109.5 . . ?
C013 C01L H01Z 109.5 . . ?
H01Y C01L H01Z 109.5 . . ?
C013 C01L H010 109.5 . . ?
H01Y C01L H010 109.5 . . ?
H01Z C01L H010 109.5 . . ?
N0 C01M H013 109.5 . . ?
N0 C01M H015 109.5 . . ?
H013 C01M H015 109.5 . . ?
N0 C01M H016 109.5 . . ?
H013 C01M H016 109.5 . . ?
H015 C01M H016 109.5 . . ?
C015 C01N H018 109.5 . . ?
C015 C01N H020 109.5 . . ?
H018 C01N H020 109.5 . . ?
C015 C01N H021 109.5 . . ?
H018 C01N H021 109.5 . . ?
H020 C01N H021 109.5 . . ?
C00Y C01O H022 109.5 . . ?
C00Y C01O H023 109.5 . . ?
H022 C01O H023 109.5 . . ?
C00Y C01O H024 109.5 . . ?
H022 C01O H024 109.5 . . ?
H023 C01O H024 109.5 . . ?
C01E C01P H025 109.5 . . ?
C01E C01P H026 109.5 . . ?
H025 C01P H026 109.5 . . ?
C01E C01P H027 109.5 . . ?
H025 C01P H027 109.5 . . ?
H026 C01P H027 109.5 . . ?
C01F C01Q H028 109.5 . . ?
C01F C01Q H029 109.5 . . ?
H028 C01Q H029 109.5 . . ?
C01F C01Q H02A 109.5 . . ?
H028 C01Q H02A 109.5 . . ?
H029 C01Q H02A 109.5 . . ?

loop_
_geom_bond_atom_site_label_1
_geom_bond_atom_site_label_2
_geom_bond_distance
_geom_bond_site_symmetry_2
_geom_bond_publ_flag
Cr01 C01A 1.822(3) . ?
Cr01 C00R 1.870(3) . ?
Cr01 C01B 1.878(3) . ?
Cr01 N007 2.193(2) . ?
Cr01 Si02 2.2795(8) . ?
Cr01 Si03 2.2801(8) . ?
Si02 N005 1.735(2) . ?
Si02 N009 1.741(2) . ?
Si03 N00B 1.734(2) . ?
Si03 N00A 1.736(2) . ?
O004 C00R 1.168(3) . ?
N005 C00S 1.401(3) . ?
N005 C00G 1.438(3) . ?
O006 C01B 1.161(3) . ?
N007 C00O 1.351(4) . ?
N007 C00K 1.354(3) . ?
O008 C01A 1.182(4) . ?
N009 C00V 1.406(3) . ?
N009 C00D 1.438(3) . ?
N00A C011 1.411(3) . ?
N00A C00E 1.436(4) . ?
N00B C017 1.407(4) . ?
N00B C00M 1.433(4) . ?
N0 C00H 1.369(4) . ?
N0 C01M 1.447(4) . ?
N0 C01J 1.465(4) . ?
C00D C00J 1.389(4) . ?
C00D C00N 1.396(4) . ?
C00E C00I 1.391(4) . ?
C00E C013 1.410(4) . ?
C00F C00Z 1.390(4) . ?
C00F C00G 1.398(4) . ?
C00F C016 1.503(4) . ?
C00G C00T 1.392(4) . ?
C00H C00L 1.399(4) . ?
C00H C00U 1.408(4) . ?
C00I C019 1.392(4) . ?
C00I C00W 1.505(4) . ?
C00J C014 1.406(4) . ?
C00J C010 1.503(4) . ?
C00K C00L 1.379(4) . ?
C00K H00K 0.9500 . ?
C00L H00L 0.9500 . ?
C00M C00Q 1.390(4) . ?
C00M C00P 1.408(4) . ?
C00N C012 1.392(4) . ?
C00N C018 1.499(4) . ?
C00O C00U 1.373(4) . ?
C00O H00O 0.9500 . ?
C00P C01C 1.389(4) . ?
C00P C01I 1.506(4) . ?
C00Q C01D 1.387(5) . ?
C00Q C01K 1.509(4) . ?
C00S C00V 1.330(4) . ?
C00S H00S 0.9500 . ?
C00T C00X 1.392(4) . ?
C00T C01G 1.507(4) . ?
C00U H00U 0.9500 . ?
C00V H00V 0.9500 . ?
C00W H00A 0.9800 . ?
C00W H00B 0.9800 . ?
C00W H00C 0.9800 . ?
C00X C00Y 1.390(4) . ?
C00X H00X 0.9500 . ?
C00Y C00Z 1.391(4) . ?
C00Y C01O 1.511(4) . ?
C00Z H00Z 0.9500 . ?
C010 H01A 0.9800 . ?
C010 H01B 0.9800 . ?
C010 H01C 0.9800 . ?
C011 C017 1.323(4) . ?
C011 H011 0.9500 . ?
C012 C015 1.385(4) . ?
C012 H012 0.9500 . ?
C013 C01H 1.384(5) . ?
C013 C01L 1.507(5) . ?
C014 C015 1.387(4) . ?
C014 H014 0.9500 . ?
C015 C01N 1.520(4) . ?
C016 H01D 0.9800 . ?
C016 H01E 0.9800 . ?
C016 H01F 0.9800 . ?
C017 H017 0.9500 . ?
C018 H01G 0.9800 . ?
C018 H01H 0.9800 . ?
C018 H01I 0.9800 . ?
C019 C01F 1.383(4) . ?
C019 H019 0.9500 . ?
C01C C01E 1.389(4) . ?
C01C H01J 0.9500 . ?
C01D C01E 1.389(5) . ?
C01D H01K 0.9500 . ?
C01E C01P 1.509(5) . ?
C01F C01H 1.387(5) . ?
C01F C01Q 1.504(5) . ?
C01G H01L 0.9800 . ?
C01G H01M 0.9800 . ?
C01G H01N 0.9800 . ?
C01H H01O 0.9500 . ?
C01I H01P 0.9800 . ?
C01I H01Q 0.9800 . ?
C01I H01R 0.9800 . ?
C01J H01S 0.9800 . ?
C01J H01T 0.9800 . ?
C01J H01U 0.9800 . ?
C01K H01V 0.9800 . ?
C01K H01W 0.9800 . ?
C01K H01X 0.9800 . ?
C01L H01Y 0.9800 . ?
C01L H01Z 0.9800 . ?
C01L H010 0.9800 . ?
C01M H013 0.9800 . ?
C01M H015 0.9800 . ?
C01M H016 0.9800 . ?
C01N H018 0.9800 . ?
C01N H020 0.9800 . ?
C01N H021 0.9800 . ?
C01O H022 0.9800 . ?
C01O H023 0.9800 . ?
C01O H024 0.9800 . ?
C01P H025 0.9800 . ?
C01P H026 0.9800 . ?
C01P H027 0.9800 . ?
C01Q H028 0.9800 . ?
C01Q H029 0.9800 . ?
C01Q H02A 0.9800 . ?
